data_7002758
loop_
_publ_author_name
'Yadav, Mahendra'
'Kumar, Prashant'
'Singh, Ashish Kumar'
'Ribas, Joan'
'Pandey, Daya Shankar'

_publ_section_title
;
 First examples of homo-/heteroleptic bi-/tri-nuclear complexes
 containing 5-ferrocenyldipyrromethene
;
_journal_issue 44
_journal_name_full 'Dalton Transactions'
_journal_page_first 9929
_journal_page_last 9934
_journal_paper_doi 10.1039/b914215k
_journal_year 2009
_chemical_formula_sum 'C24 H22 Cu Fe N2 O2'
_chemical_formula_weight 489.82
_chemical_name_systematic
;
?
;
_space_group_IT_number 15
_symmetry_cell_setting monoclinic
_symmetry_space_group_name_Hall '-C 2yc'
_symmetry_space_group_name_H-M 'C 1 2/c 1'
_atom_sites_solution_hydrogens geom
_atom_sites_solution_primary direct
_atom_sites_solution_secondary difmap
_audit_creation_method SHELXL-97
_cell_angle_alpha 90.000(5)
_cell_angle_beta 123.984(5)
_cell_angle_gamma 90.000(5)
_cell_formula_units_Z 8
_cell_length_a 22.903(5)
_cell_length_b 15.047(5)
_cell_length_c 13.607(5)
_cell_measurement_reflns_used 2296
_cell_measurement_temperature 150(2)
_cell_measurement_theta_max 33.1309
_cell_measurement_theta_min 2.9847
_cell_volume 3888(2)
_computing_cell_refinement 'CrysAlis RED, Oxford Diffraction Ltd.,'
_computing_data_collection 'CrysAlis CCD, Oxford Diffraction Ltd.,'
_computing_data_reduction 'CrysAlis RED, Oxford Diffraction Ltd.,'
_computing_molecular_graphics Ortep3
_computing_publication_material Shelx97
_computing_structure_refinement 'SHELXL-97 (Sheldrick, 1997)'
_computing_structure_solution 'SHELXS-97 (Sheldrick, 1997)'
_diffrn_ambient_temperature 150(2)
_diffrn_detector_area_resol_mean 15.9948
_diffrn_measured_fraction_theta_full 0.998
_diffrn_measured_fraction_theta_max 0.998
_diffrn_measurement_device_type 'OXFORD DIFFRACTION XCALIBUR-S'
_diffrn_measurement_method \w/q-scan
_diffrn_radiation_monochromator graphite
_diffrn_radiation_source 'Enhance (Mo) X-ray Source'
_diffrn_radiation_type MoK\a
_diffrn_radiation_wavelength 0.71073
_diffrn_reflns_av_R_equivalents 0.0493
_diffrn_reflns_av_sigmaI/netI 0.0483
_diffrn_reflns_limit_h_max 27
_diffrn_reflns_limit_h_min -26
_diffrn_reflns_limit_k_max 17
_diffrn_reflns_limit_k_min -17
_diffrn_reflns_limit_l_max 16
_diffrn_reflns_limit_l_min -16
_diffrn_reflns_number 13538
_diffrn_reflns_theta_full 25.00
_diffrn_reflns_theta_max 25.00
_diffrn_reflns_theta_min 3.25
_exptl_absorpt_coefficient_mu 1.865
_exptl_absorpt_correction_T_max 0.7546
_exptl_absorpt_correction_T_min 0.6631
_exptl_absorpt_correction_type multi-scan
_exptl_absorpt_process_details
;
CrysAlis RED, Oxford Diffraction Ltd.,
Version 1.171.32.15 (release 10-01-2008 CrysAlis171 .NET)
(compiled Jan 10 2008,16:37:18)
Empirical absorption correction using spherical harmonics,
implemented in SCALE3 ABSPACK scaling algorithm.
;
_exptl_crystal_colour black
_exptl_crystal_density_diffrn 1.673
_exptl_crystal_density_method 'not measured'
_exptl_crystal_description block
_exptl_crystal_F_000 2008
_exptl_crystal_size_max 0.24
_exptl_crystal_size_mid 0.20
_exptl_crystal_size_min 0.16
_refine_diff_density_max 1.142
_refine_diff_density_min -0.600
_refine_diff_density_rms 0.153
_refine_ls_extinction_method none
_refine_ls_goodness_of_fit_ref 0.926
_refine_ls_hydrogen_treatment constr
_refine_ls_matrix_type full
_refine_ls_number_parameters 273
_refine_ls_number_reflns 3426
_refine_ls_number_restraints 0
_refine_ls_restrained_S_all 0.926
_refine_ls_R_factor_all 0.0597
_refine_ls_R_factor_gt 0.0454
_refine_ls_shift/su_max 0.054
_refine_ls_shift/su_mean 0.001
_refine_ls_structure_factor_coef Fsqd
_refine_ls_weighting_details 'calc w=1/[\s^2^(Fo^2^)+(0.0837P)^2^+0.0000P] where P=(Fo^2^+2Fc^2^)/3'
_refine_ls_weighting_scheme calc
_refine_ls_wR_factor_gt 0.1142
_refine_ls_wR_factor_ref 0.1177
_reflns_number_gt 2521
_reflns_number_total 3426
_reflns_threshold_expression >2sigma(I)
_cod_data_source_file b914215k.txt
_cod_data_source_block complex2
_cod_depositor_comments
;
The following automatic conversions were performed:
'_symmetry_cell_setting' value 'Monoclinic' changed to 'monoclinic'
according to '/home/saulius/struct/CIF-dictionaries/cif_core.dic'
dictionary named 'cif_core.dic' version 2.4.1 from 2010-06-29.

Automatic conversion script
Id: cif_fix_enum 1527 2010-12-29 10:47:43Z saulius 

2018-03-05
Z value and formula fixed to values more according to usual
chemical conventions.                 miguel
;
_cod_original_formula_sum 'C48 H44 Cu2 Fe2 N4 O4'
_cod_original_formula_weight 979.65
_cod_original_formula_units_Z 4
_cod_original_sg_symbol_H-M 'C 2/c'
_cod_database_code 7002758

loop_
_symmetry_equiv_pos_as_xyz
'x, y, z'
'-x, y, -z+1/2'
'x+1/2, y+1/2, z'
'-x+1/2, y+1/2, -z+1/2'
'-x, -y, -z'
'x, -y, z-1/2'
'-x+1/2, -y+1/2, -z'
'x+1/2, -y+1/2, z-1/2'

loop_
_atom_site_label
_atom_site_type_symbol
_atom_site_fract_x
_atom_site_fract_y
_atom_site_fract_z
_atom_site_U_iso_or_equiv
_atom_site_adp_type
_atom_site_occupancy
_atom_site_symmetry_multiplicity
_atom_site_calc_flag
_atom_site_refinement_flags
_atom_site_disorder_assembly
_atom_site_disorder_group
Cu1 Cu 0.93015(3) 0.48811(4) 0.56526(4) 0.03492(19) Uani 1 1 d . . .
Fe1 Fe 0.62759(3) 0.58364(4) 0.11799(5) 0.02388(18) Uani 1 1 d . . .
O1 O 1.02204(16) 0.5435(2) 0.6503(3) 0.0605(10) Uani 1 1 d . . .
O2 O 0.97199(15) 0.3713(2) 0.5943(3) 0.0434(8) Uani 1 1 d . . .
N1 N 0.88880(17) 0.6057(2) 0.5300(3) 0.0294(8) Uani 1 1 d . . .
N2 N 0.83635(17) 0.4350(2) 0.4822(3) 0.0267(7) Uani 1 1 d . . .
C1 C 1.1441(2) 0.5674(3) 0.7634(4) 0.0401(11) Uani 1 1 d . . .
H1A H 1.1604 0.5782 0.7114 0.060 Uiso 1 1 calc R . .
H1B H 1.1822 0.5401 0.8373 0.060 Uiso 1 1 calc R . .
H1C H 1.1306 0.6239 0.7811 0.060 Uiso 1 1 calc R . .
C2 C 1.0814(2) 0.5057(3) 0.7023(3) 0.0346(11) Uani 1 1 d . . .
C3 C 1.0912(2) 0.4162(3) 0.7041(4) 0.0407(11) Uani 1 1 d . . .
H3 H 1.1383 0.3950 0.7447 0.049 Uiso 1 1 calc R . .
C4 C 1.0378(2) 0.3539(3) 0.6513(4) 0.0401(11) Uani 1 1 d . . .
C5 C 1.0547(3) 0.2573(3) 0.6575(5) 0.0542(13) Uani 1 1 d . . .
H5A H 1.0472 0.2277 0.7138 0.081 Uiso 1 1 calc R . .
H5B H 1.1040 0.2504 0.6839 0.081 Uiso 1 1 calc R . .
H5C H 1.0240 0.2305 0.5789 0.081 Uiso 1 1 calc R . .
C6 C 0.9235(2) 0.6796(3) 0.5845(3) 0.0311(9) Uani 1 1 d . . .
H6 H 0.9730 0.6826 0.6404 0.037 Uiso 1 1 calc R . .
C7 C 0.8783(2) 0.7524(3) 0.5495(3) 0.0321(10) Uani 1 1 d . . .
H7 H 0.8909 0.8117 0.5776 0.038 Uiso 1 1 calc R . .
C8 C 0.8122(2) 0.7216(3) 0.4666(3) 0.0275(9) Uani 1 1 d . . .
H8 H 0.7702 0.7559 0.4255 0.033 Uiso 1 1 calc R . .
C9 C 0.8176(2) 0.6292(3) 0.4531(3) 0.0249(9) Uani 1 1 d . . .
C10 C 0.7635(2) 0.5680(3) 0.3842(3) 0.0226(8) Uani 1 1 d . . .
C11 C 0.7718(2) 0.4753(3) 0.3982(3) 0.0247(9) Uani 1 1 d . . .
C12 C 0.7206(2) 0.4078(3) 0.3423(3) 0.0254(8) Uani 1 1 d . . .
H12 H 0.6725 0.4160 0.2802 0.031 Uiso 1 1 calc R . .
C13 C 0.7525(2) 0.3286(3) 0.3935(3) 0.0296(9) Uani 1 1 d . . .
H13 H 0.7309 0.2717 0.3755 0.036 Uiso 1 1 calc R . .
C14 C 0.8233(2) 0.3486(3) 0.4775(3) 0.0317(10) Uani 1 1 d . . .
H14 H 0.8581 0.3053 0.5256 0.038 Uiso 1 1 calc R . .
C15 C 0.69314(19) 0.6070(3) 0.2967(3) 0.0231(8) Uani 1 1 d . . .
C16 C 0.6819(2) 0.6855(3) 0.2305(3) 0.0281(9) Uani 1 1 d . . .
H16 H 0.7175 0.7194 0.2323 0.034 Uiso 1 1 calc R . .
C17 C 0.6092(2) 0.7050(3) 0.1614(3) 0.0310(9) Uani 1 1 d . . .
H17 H 0.5876 0.7541 0.1093 0.037 Uiso 1 1 calc R . .
C18 C 0.5743(2) 0.6392(3) 0.1833(3) 0.0300(9) Uani 1 1 d . . .
H18 H 0.5251 0.6363 0.1489 0.036 Uiso 1 1 calc R . .
C19 C 0.6252(2) 0.5779(2) 0.2656(3) 0.0234(8) Uani 1 1 d . . .
H19 H 0.6160 0.5263 0.2950 0.028 Uiso 1 1 calc R . .
C20 C 0.6732(2) 0.5622(3) 0.0279(3) 0.0337(10) Uani 1 1 d . . .
H20 H 0.7155 0.5888 0.0448 0.040 Uiso 1 1 calc R . .
C21 C 0.6050(2) 0.5966(3) -0.0484(3) 0.0337(10) Uani 1 1 d . . .
H21 H 0.5933 0.6505 -0.0917 0.040 Uiso 1 1 calc R . .
C22 C 0.5567(2) 0.5373(3) -0.0498(3) 0.0318(9) Uani 1 1 d . . .
H22 H 0.5070 0.5442 -0.0940 0.038 Uiso 1 1 calc R . .
C23 C 0.5955(2) 0.4663(3) 0.0261(3) 0.0297(9) Uani 1 1 d . . .
H23 H 0.5767 0.4164 0.0421 0.036 Uiso 1 1 calc R . .
C24 C 0.6679(2) 0.4820(3) 0.0747(3) 0.0304(9) Uani 1 1 d . . .
H24 H 0.7061 0.4448 0.1293 0.036 Uiso 1 1 calc R . .

loop_
_atom_site_aniso_label
_atom_site_aniso_U_11
_atom_site_aniso_U_22
_atom_site_aniso_U_33
_atom_site_aniso_U_23
_atom_site_aniso_U_13
_atom_site_aniso_U_12
Cu1 0.0153(3) 0.0449(4) 0.0334(3) -0.0098(2) 0.0068(2) 0.0044(2)
Fe1 0.0166(3) 0.0287(3) 0.0223(3) -0.0019(2) 0.0084(2) -0.0017(2)
O1 0.0187(18) 0.058(2) 0.079(3) -0.025(2) 0.0117(18) 0.0019(16)
O2 0.0191(16) 0.0483(19) 0.0464(19) -0.0077(15) 0.0083(14) 0.0085(14)
N1 0.0156(17) 0.040(2) 0.0264(17) -0.0030(15) 0.0081(15) 0.0006(15)
N2 0.0193(18) 0.032(2) 0.0252(17) 0.0020(14) 0.0098(15) 0.0059(14)
C1 0.020(2) 0.065(3) 0.032(2) 0.002(2) 0.012(2) 0.002(2)
C2 0.016(2) 0.060(3) 0.022(2) -0.002(2) 0.0073(18) 0.0050(19)
C3 0.013(2) 0.062(3) 0.035(2) 0.007(2) 0.0067(19) 0.010(2)
C4 0.026(3) 0.060(3) 0.027(2) 0.003(2) 0.010(2) 0.012(2)
C5 0.030(3) 0.056(3) 0.056(3) 0.006(3) 0.012(2) 0.013(2)
C6 0.018(2) 0.042(2) 0.025(2) -0.0056(18) 0.0072(18) -0.0073(18)
C7 0.030(2) 0.034(2) 0.028(2) -0.0066(18) 0.0139(19) -0.0084(18)
C8 0.022(2) 0.036(2) 0.0228(19) -0.0014(17) 0.0112(17) -0.0026(17)
C9 0.017(2) 0.037(2) 0.0194(19) -0.0018(17) 0.0092(17) 0.0005(16)
C10 0.018(2) 0.032(2) 0.0190(18) 0.0010(16) 0.0112(17) 0.0023(16)
C11 0.018(2) 0.037(2) 0.0197(19) -0.0001(17) 0.0107(17) 0.0019(17)
C12 0.019(2) 0.032(2) 0.025(2) 0.0005(17) 0.0125(17) 0.0016(16)
C13 0.032(2) 0.026(2) 0.034(2) -0.0022(17) 0.020(2) -0.0012(17)
C14 0.024(2) 0.036(2) 0.030(2) 0.0044(18) 0.0119(19) 0.0119(18)
C15 0.017(2) 0.028(2) 0.0222(19) -0.0019(16) 0.0092(17) -0.0001(16)
C16 0.026(2) 0.027(2) 0.026(2) -0.0024(17) 0.0115(18) -0.0032(17)
C17 0.027(2) 0.030(2) 0.024(2) -0.0022(17) 0.0065(18) 0.0026(17)
C18 0.021(2) 0.036(2) 0.029(2) -0.0073(18) 0.0111(18) 0.0005(17)
C19 0.021(2) 0.028(2) 0.0227(19) -0.0036(16) 0.0125(17) -0.0004(16)
C20 0.028(2) 0.050(3) 0.027(2) -0.0108(19) 0.019(2) -0.011(2)
C21 0.039(3) 0.038(2) 0.022(2) -0.0026(18) 0.015(2) -0.003(2)
C22 0.020(2) 0.041(3) 0.025(2) -0.0041(18) 0.0072(18) -0.0005(18)
C23 0.029(2) 0.031(2) 0.031(2) -0.0094(18) 0.0175(19) -0.0056(18)
C24 0.021(2) 0.041(2) 0.027(2) -0.0047(18) 0.0125(19) 0.0032(18)

loop_
_atom_type_symbol
_atom_type_description
_atom_type_scat_dispersion_real
_atom_type_scat_dispersion_imag
_atom_type_scat_source
C C 0.0033 0.0016 'International Tables Vol C Tables 4.2.6.8 and 6.1.1.4'
H H 0.0000 0.0000 'International Tables Vol C Tables 4.2.6.8 and 6.1.1.4'
N N 0.0061 0.0033 'International Tables Vol C Tables 4.2.6.8 and 6.1.1.4'
O O 0.0106 0.0060 'International Tables Vol C Tables 4.2.6.8 and 6.1.1.4'
Fe Fe 0.3463 0.8444 'International Tables Vol C Tables 4.2.6.8 and 6.1.1.4'
Cu Cu 0.3201 1.2651 'International Tables Vol C Tables 4.2.6.8 and 6.1.1.4'

loop_
_geom_angle_atom_site_label_1
_geom_angle_atom_site_label_2
_geom_angle_atom_site_label_3
_geom_angle
_geom_angle_site_symmetry_1
_geom_angle_site_symmetry_3
_geom_angle_publ_flag
O2 Cu1 O1 91.15(14) . . ?
O2 Cu1 N1 177.29(14) . . ?
O1 Cu1 N1 88.41(14) . . ?
O2 Cu1 N2 90.34(13) . . ?
O1 Cu1 N2 177.95(14) . . ?
N1 Cu1 N2 90.17(14) . . ?
C21 Fe1 C16 115.86(16) . . ?
C21 Fe1 C20 40.44(17) . . ?
C16 Fe1 C20 105.68(16) . . ?
C21 Fe1 C24 67.88(17) . . ?
C16 Fe1 C24 126.84(16) . . ?
C20 Fe1 C24 40.27(17) . . ?
C21 Fe1 C17 105.86(17) . . ?
C16 Fe1 C17 40.70(16) . . ?
C20 Fe1 C17 125.30(17) . . ?
C24 Fe1 C17 163.57(17) . . ?
C21 Fe1 C19 166.17(17) . . ?
C16 Fe1 C19 68.39(15) . . ?
C20 Fe1 C19 153.15(17) . . ?
C24 Fe1 C19 121.22(16) . . ?
C17 Fe1 C19 68.18(16) . . ?
C21 Fe1 C18 127.08(17) . . ?
C16 Fe1 C18 68.07(16) . . ?
C20 Fe1 C18 163.52(17) . . ?
C24 Fe1 C18 155.39(17) . . ?
C17 Fe1 C18 40.23(16) . . ?
C19 Fe1 C18 40.54(15) . . ?
C21 Fe1 C22 40.55(17) . . ?
C16 Fe1 C22 150.37(16) . . ?
C20 Fe1 C22 68.15(17) . . ?
C24 Fe1 C22 68.10(17) . . ?
C17 Fe1 C22 117.77(16) . . ?
C19 Fe1 C22 129.94(16) . . ?
C18 Fe1 C22 109.25(17) . . ?
C21 Fe1 C23 67.70(17) . . ?
C16 Fe1 C23 166.39(17) . . ?
C20 Fe1 C23 67.94(16) . . ?
C24 Fe1 C23 40.69(16) . . ?
C17 Fe1 C23 152.78(17) . . ?
C19 Fe1 C23 111.50(16) . . ?
C18 Fe1 C23 121.34(16) . . ?
C22 Fe1 C23 40.10(17) . . ?
C21 Fe1 C15 150.11(16) . . ?
C16 Fe1 C15 40.70(15) . . ?
C20 Fe1 C15 117.39(16) . . ?
C24 Fe1 C15 108.76(16) . . ?
C17 Fe1 C15 68.60(15) . . ?
C19 Fe1 C15 40.99(15) . . ?
C18 Fe1 C15 68.54(15) . . ?
C22 Fe1 C15 168.19(16) . . ?
C23 Fe1 C15 130.27(16) . . ?
C2 O1 Cu1 127.7(3) . . ?
C4 O2 Cu1 126.3(3) . . ?
C6 N1 C9 106.9(3) . . ?
C6 N1 Cu1 124.8(3) . . ?
C9 N1 Cu1 128.1(3) . . ?
C14 N2 C11 106.1(3) . . ?
C14 N2 Cu1 124.9(3) . . ?
C11 N2 Cu1 127.7(3) . . ?
C2 C1 H1A 109.5 . . ?
C2 C1 H1B 109.5 . . ?
H1A C1 H1B 109.5 . . ?
C2 C1 H1C 109.5 . . ?
H1A C1 H1C 109.5 . . ?
H1B C1 H1C 109.5 . . ?
O1 C2 C3 124.7(4) . . ?
O1 C2 C1 115.3(4) . . ?
C3 C2 C1 120.0(4) . . ?
C2 C3 C4 124.9(4) . . ?
C2 C3 H3 117.6 . . ?
C4 C3 H3 117.6 . . ?
O2 C4 C3 125.2(4) . . ?
O2 C4 C5 114.5(4) . . ?
C3 C4 C5 120.2(4) . . ?
C4 C5 H5A 109.5 . . ?
C4 C5 H5B 109.5 . . ?
H5A C5 H5B 109.5 . . ?
C4 C5 H5C 109.5 . . ?
H5A C5 H5C 109.5 . . ?
H5B C5 H5C 109.5 . . ?
N1 C6 C7 111.6(4) . . ?
N1 C6 H6 124.2 . . ?
C7 C6 H6 124.2 . . ?
C8 C7 C6 106.5(4) . . ?
C8 C7 H7 126.8 . . ?
C6 C7 H7 126.8 . . ?
C7 C8 C9 107.6(4) . . ?
C7 C8 H8 126.2 . . ?
C9 C8 H8 126.2 . . ?
C10 C9 N1 123.9(4) . . ?
C10 C9 C8 128.6(4) . . ?
N1 C9 C8 107.4(3) . . ?
C9 C10 C11 124.0(4) . . ?
C9 C10 C15 115.7(3) . . ?
C11 C10 C15 120.2(3) . . ?
N2 C11 C10 122.6(3) . . ?
N2 C11 C12 108.0(3) . . ?
C10 C11 C12 129.3(4) . . ?
C13 C12 C11 107.9(4) . . ?
C13 C12 H12 126.1 . . ?
C11 C12 H12 126.1 . . ?
C12 C13 C14 105.9(4) . . ?
C12 C13 H13 127.0 . . ?
C14 C13 H13 127.0 . . ?
N2 C14 C13 112.1(4) . . ?
N2 C14 H14 124.0 . . ?
C13 C14 H14 124.0 . . ?
C16 C15 C19 106.6(3) . . ?
C16 C15 C10 124.5(3) . . ?
C19 C15 C10 128.8(3) . . ?
C16 C15 Fe1 68.7(2) . . ?
C19 C15 Fe1 69.1(2) . . ?
C10 C15 Fe1 128.9(3) . . ?
C17 C16 C15 108.8(3) . . ?
C17 C16 Fe1 69.9(2) . . ?
C15 C16 Fe1 70.6(2) . . ?
C17 C16 H16 125.6 . . ?
C15 C16 H16 125.6 . . ?
Fe1 C16 H16 125.5 . . ?
C18 C17 C16 108.1(4) . . ?
C18 C17 Fe1 70.4(2) . . ?
C16 C17 Fe1 69.4(2) . . ?
C18 C17 H17 125.9 . . ?
C16 C17 H17 125.9 . . ?
Fe1 C17 H17 125.9 . . ?
C17 C18 C19 108.2(4) . . ?
C17 C18 Fe1 69.4(2) . . ?
C19 C18 Fe1 69.5(2) . . ?
C17 C18 H18 125.9 . . ?
C19 C18 H18 125.9 . . ?
Fe1 C18 H18 126.8 . . ?
C18 C19 C15 108.2(3) . . ?
C18 C19 Fe1 70.0(2) . . ?
C15 C19 Fe1 69.9(2) . . ?
C18 C19 H19 125.9 . . ?
C15 C19 H19 125.9 . . ?
Fe1 C19 H19 125.8 . . ?
C21 C20 C24 108.1(4) . . ?
C21 C20 Fe1 69.7(2) . . ?
C24 C20 Fe1 70.1(2) . . ?
C21 C20 H20 125.9 . . ?
C24 C20 H20 125.9 . . ?
Fe1 C20 H20 125.9 . . ?
C20 C21 C22 108.5(4) . . ?
C20 C21 Fe1 69.8(2) . . ?
C22 C21 Fe1 70.4(2) . . ?
C20 C21 H21 125.8 . . ?
C22 C21 H21 125.8 . . ?
Fe1 C21 H21 125.6 . . ?
C23 C22 C21 107.5(4) . . ?
C23 C22 Fe1 70.0(2) . . ?
C21 C22 Fe1 69.1(2) . . ?
C23 C22 H22 126.3 . . ?
C21 C22 H22 126.3 . . ?
Fe1 C22 H22 126.3 . . ?
C22 C23 C24 108.1(4) . . ?
C22 C23 Fe1 69.9(2) . . ?
C24 C23 Fe1 69.2(2) . . ?
C22 C23 H23 125.9 . . ?
C24 C23 H23 125.9 . . ?
Fe1 C23 H23 126.5 . . ?
C20 C24 C23 107.8(4) . . ?
C20 C24 Fe1 69.7(2) . . ?
C23 C24 Fe1 70.1(2) . . ?
C20 C24 H24 126.1 . . ?
C23 C24 H24 126.1 . . ?
Fe1 C24 H24 125.7 . . ?

loop_
_geom_bond_atom_site_label_1
_geom_bond_atom_site_label_2
_geom_bond_distance
_geom_bond_site_symmetry_2
_geom_bond_publ_flag
Cu1 O2 1.934(3) . ?
Cu1 O1 1.934(3) . ?
Cu1 N1 1.937(3) . ?
Cu1 N2 1.954(3) . ?
Fe1 C21 2.030(4) . ?
Fe1 C16 2.027(4) . ?
Fe1 C20 2.031(4) . ?
Fe1 C24 2.037(4) . ?
Fe1 C17 2.035(4) . ?
Fe1 C19 2.041(4) . ?
Fe1 C18 2.047(4) . ?
Fe1 C22 2.047(4) . ?
Fe1 C23 2.048(4) . ?
Fe1 C15 2.052(4) . ?
O1 C2 1.264(5) . ?
O2 C4 1.278(5) . ?
N1 C6 1.326(5) . ?
N1 C9 1.405(5) . ?
N2 C14 1.328(5) . ?
N2 C11 1.404(5) . ?
C1 C2 1.510(6) . ?
C1 H1A 0.9800 . ?
C1 H1B 0.9800 . ?
C1 H1C 0.9800 . ?
C2 C3 1.364(6) . ?
C3 C4 1.382(7) . ?
C3 H3 0.9500 . ?
C4 C5 1.493(7) . ?
C5 H5A 0.9800 . ?
C5 H5B 0.9800 . ?
C5 H5C 0.9800 . ?
C6 C7 1.396(6) . ?
C6 H6 0.9500 . ?
C7 C8 1.368(5) . ?
C7 H7 0.9500 . ?
C8 C9 1.417(5) . ?
C8 H8 0.9500 . ?
C9 C10 1.400(5) . ?
C10 C11 1.406(5) . ?
C10 C15 1.488(5) . ?
C11 C12 1.410(5) . ?
C12 C13 1.368(5) . ?
C12 H12 0.9500 . ?
C13 C14 1.399(6) . ?
C13 H13 0.9500 . ?
C14 H14 0.9500 . ?
C15 C16 1.419(5) . ?
C15 C19 1.433(5) . ?
C16 C17 1.413(6) . ?
C16 H16 0.9500 . ?
C17 C18 1.404(6) . ?
C17 H17 0.9500 . ?
C18 C19 1.416(5) . ?
C18 H18 0.9500 . ?
C19 H19 0.9500 . ?
C20 C21 1.404(6) . ?
C20 C24 1.400(6) . ?
C20 H20 0.9500 . ?
C21 C22 1.413(6) . ?
C21 H21 0.9500 . ?
C22 C23 1.404(6) . ?
C22 H22 0.9500 . ?
C23 C24 1.420(6) . ?
C23 H23 0.9500 . ?
C24 H24 0.9500 . ?

loop_
_geom_torsion_atom_site_label_1
_geom_torsion_atom_site_label_2
_geom_torsion_atom_site_label_3
_geom_torsion_atom_site_label_4
_geom_torsion
_geom_torsion_site_symmetry_1
_geom_torsion_site_symmetry_2
_geom_torsion_site_symmetry_3
_geom_torsion_site_symmetry_4
_geom_torsion_publ_flag
O2 Cu1 O1 C2 -1.6(4) . . . . ?
N1 Cu1 O1 C2 -179.0(4) . . . . ?
N2 Cu1 O1 C2 135(4) . . . . ?
O1 Cu1 O2 C4 0.0(4) . . . . ?
N1 Cu1 O2 C4 81(3) . . . . ?
N2 Cu1 O2 C4 -178.6(4) . . . . ?
O2 Cu1 N1 C6 -96(3) . . . . ?
O1 Cu1 N1 C6 -15.4(3) . . . . ?
N2 Cu1 N1 C6 163.1(3) . . . . ?
O2 Cu1 N1 C9 90(3) . . . . ?
O1 Cu1 N1 C9 171.3(3) . . . . ?
N2 Cu1 N1 C9 -10.2(3) . . . . ?
O2 Cu1 N2 C14 8.1(3) . . . . ?
O1 Cu1 N2 C14 -128(4) . . . . ?
N1 Cu1 N2 C14 -174.6(3) . . . . ?
O2 Cu1 N2 C11 -157.6(3) . . . . ?
O1 Cu1 N2 C11 66(5) . . . . ?
N1 Cu1 N2 C11 19.8(3) . . . . ?
Cu1 O1 C2 C3 2.5(7) . . . . ?
Cu1 O1 C2 C1 -178.8(3) . . . . ?
O1 C2 C3 C4 -1.3(8) . . . . ?
C1 C2 C3 C4 -180.0(4) . . . . ?
Cu1 O2 C4 C3 1.0(7) . . . . ?
Cu1 O2 C4 C5 -178.7(3) . . . . ?
C2 C3 C4 O2 -0.5(8) . . . . ?
C2 C3 C4 C5 179.2(4) . . . . ?
C9 N1 C6 C7 1.3(4) . . . . ?
Cu1 N1 C6 C7 -173.3(3) . . . . ?
N1 C6 C7 C8 -1.4(5) . . . . ?
C6 C7 C8 C9 0.9(4) . . . . ?
C6 N1 C9 C10 -176.7(3) . . . . ?
Cu1 N1 C9 C10 -2.3(5) . . . . ?
C6 N1 C9 C8 -0.7(4) . . . . ?
Cu1 N1 C9 C8 173.6(3) . . . . ?
C7 C8 C9 C10 175.6(4) . . . . ?
C7 C8 C9 N1 -0.2(4) . . . . ?
N1 C9 C10 C11 11.4(6) . . . . ?
C8 C9 C10 C11 -163.7(4) . . . . ?
N1 C9 C10 C15 -172.1(3) . . . . ?
C8 C9 C10 C15 12.8(5) . . . . ?
C14 N2 C11 C10 174.8(3) . . . . ?
Cu1 N2 C11 C10 -17.4(5) . . . . ?
C14 N2 C11 C12 -1.2(4) . . . . ?
Cu1 N2 C11 C12 166.6(2) . . . . ?
C9 C10 C11 N2 -1.3(6) . . . . ?
C15 C10 C11 N2 -177.7(3) . . . . ?
C9 C10 C11 C12 173.7(4) . . . . ?
C15 C10 C11 C12 -2.6(6) . . . . ?
N2 C11 C12 C13 1.8(4) . . . . ?
C10 C11 C12 C13 -173.8(4) . . . . ?
C11 C12 C13 C14 -1.8(4) . . . . ?
C11 N2 C14 C13 0.1(4) . . . . ?
Cu1 N2 C14 C13 -168.2(3) . . . . ?
C12 C13 C14 N2 1.1(5) . . . . ?
C9 C10 C15 C16 37.5(5) . . . . ?
C11 C10 C15 C16 -145.9(4) . . . . ?
C9 C10 C15 C19 -139.5(4) . . . . ?
C11 C10 C15 C19 37.1(6) . . . . ?
C9 C10 C15 Fe1 126.9(3) . . . . ?
C11 C10 C15 Fe1 -56.4(5) . . . . ?
C21 Fe1 C15 C16 47.1(4) . . . . ?
C20 Fe1 C15 C16 82.2(3) . . . . ?
C24 Fe1 C15 C16 125.2(2) . . . . ?
C17 Fe1 C15 C16 -37.5(2) . . . . ?
C19 Fe1 C15 C16 -118.5(3) . . . . ?
C18 Fe1 C15 C16 -80.9(2) . . . . ?
C22 Fe1 C15 C16 -162.3(7) . . . . ?
C23 Fe1 C15 C16 165.6(2) . . . . ?
C21 Fe1 C15 C19 165.6(3) . . . . ?
C16 Fe1 C15 C19 118.5(3) . . . . ?
C20 Fe1 C15 C19 -159.3(2) . . . . ?
C24 Fe1 C15 C19 -116.3(2) . . . . ?
C17 Fe1 C15 C19 80.9(2) . . . . ?
C18 Fe1 C15 C19 37.6(2) . . . . ?
C22 Fe1 C15 C19 -43.8(8) . . . . ?
C23 Fe1 C15 C19 -76.0(3) . . . . ?
C21 Fe1 C15 C10 -70.7(5) . . . . ?
C16 Fe1 C15 C10 -117.9(4) . . . . ?
C20 Fe1 C15 C10 -35.7(4) . . . . ?
C24 Fe1 C15 C10 7.3(4) . . . . ?
C17 Fe1 C15 C10 -155.4(4) . . . . ?
C19 Fe1 C15 C10 123.7(4) . . . . ?
C18 Fe1 C15 C10 161.3(4) . . . . ?
C22 Fe1 C15 C10 79.8(9) . . . . ?
C23 Fe1 C15 C10 47.7(4) . . . . ?
C19 C15 C16 C17 0.7(4) . . . . ?
C10 C15 C16 C17 -176.9(3) . . . . ?
Fe1 C15 C16 C17 59.7(3) . . . . ?
C19 C15 C16 Fe1 -59.0(2) . . . . ?
C10 C15 C16 Fe1 123.4(4) . . . . ?
C21 Fe1 C16 C17 84.4(3) . . . . ?
C20 Fe1 C16 C17 126.5(3) . . . . ?
C24 Fe1 C16 C17 165.2(2) . . . . ?
C19 Fe1 C16 C17 -81.2(3) . . . . ?
C18 Fe1 C16 C17 -37.4(2) . . . . ?
C22 Fe1 C16 C17 53.2(4) . . . . ?
C23 Fe1 C16 C17 -173.5(6) . . . . ?
C15 Fe1 C16 C17 -119.6(3) . . . . ?
C21 Fe1 C16 C15 -156.0(2) . . . . ?
C20 Fe1 C16 C15 -114.0(2) . . . . ?
C24 Fe1 C16 C15 -75.2(3) . . . . ?
C17 Fe1 C16 C15 119.6(3) . . . . ?
C19 Fe1 C16 C15 38.3(2) . . . . ?
C18 Fe1 C16 C15 82.1(2) . . . . ?
C22 Fe1 C16 C15 172.8(3) . . . . ?
C23 Fe1 C16 C15 -53.9(7) . . . . ?
C15 C16 C17 C18 -0.2(4) . . . . ?
Fe1 C16 C17 C18 59.9(3) . . . . ?
C15 C16 C17 Fe1 -60.1(3) . . . . ?
C21 Fe1 C17 C18 129.4(2) . . . . ?
C16 Fe1 C17 C18 -119.2(3) . . . . ?
C20 Fe1 C17 C18 169.2(2) . . . . ?
C24 Fe1 C17 C18 -165.5(5) . . . . ?
C19 Fe1 C17 C18 -37.4(2) . . . . ?
C22 Fe1 C17 C18 87.4(3) . . . . ?
C23 Fe1 C17 C18 57.4(4) . . . . ?
C15 Fe1 C17 C18 -81.7(2) . . . . ?
C21 Fe1 C17 C16 -111.4(2) . . . . ?
C20 Fe1 C17 C16 -71.6(3) . . . . ?
C24 Fe1 C17 C16 -46.3(6) . . . . ?
C19 Fe1 C17 C16 81.8(2) . . . . ?
C18 Fe1 C17 C16 119.2(3) . . . . ?
C22 Fe1 C17 C16 -153.4(2) . . . . ?
C23 Fe1 C17 C16 176.6(3) . . . . ?
C15 Fe1 C17 C16 37.5(2) . . . . ?
C16 C17 C18 C19 -0.4(4) . . . . ?
Fe1 C17 C18 C19 58.8(3) . . . . ?
C16 C17 C18 Fe1 -59.3(3) . . . . ?
C21 Fe1 C18 C17 -68.7(3) . . . . ?
C16 Fe1 C18 C17 37.9(2) . . . . ?
C20 Fe1 C18 C17 -32.6(7) . . . . ?
C24 Fe1 C18 C17 170.2(3) . . . . ?
C19 Fe1 C18 C17 119.8(3) . . . . ?
C22 Fe1 C18 C17 -110.6(2) . . . . ?
C23 Fe1 C18 C17 -153.2(2) . . . . ?
C15 Fe1 C18 C17 81.8(2) . . . . ?
C21 Fe1 C18 C19 171.5(2) . . . . ?
C16 Fe1 C18 C19 -81.9(2) . . . . ?
C20 Fe1 C18 C19 -152.4(5) . . . . ?
C24 Fe1 C18 C19 50.4(5) . . . . ?
C17 Fe1 C18 C19 -119.8(3) . . . . ?
C22 Fe1 C18 C19 129.6(2) . . . . ?
C23 Fe1 C18 C19 87.0(3) . . . . ?
C15 Fe1 C18 C19 -38.0(2) . . . . ?
C17 C18 C19 C15 0.9(4) . . . . ?
Fe1 C18 C19 C15 59.7(3) . . . . ?
C17 C18 C19 Fe1 -58.8(3) . . . . ?
C16 C15 C19 C18 -1.0(4) . . . . ?
C10 C15 C19 C18 176.5(3) . . . . ?
Fe1 C15 C19 C18 -59.7(3) . . . . ?
C16 C15 C19 Fe1 58.7(2) . . . . ?
C10 C15 C19 Fe1 -123.8(4) . . . . ?
C21 Fe1 C19 C18 -29.6(8) . . . . ?
C16 Fe1 C19 C18 81.1(3) . . . . ?
C20 Fe1 C19 C18 163.1(3) . . . . ?
C24 Fe1 C19 C18 -158.0(2) . . . . ?
C17 Fe1 C19 C18 37.1(2) . . . . ?
C22 Fe1 C19 C18 -71.5(3) . . . . ?
C23 Fe1 C19 C18 -113.5(2) . . . . ?
C15 Fe1 C19 C18 119.2(3) . . . . ?
C21 Fe1 C19 C15 -148.8(6) . . . . ?
C16 Fe1 C19 C15 -38.1(2) . . . . ?
C20 Fe1 C19 C15 43.9(5) . . . . ?
C24 Fe1 C19 C15 82.9(3) . . . . ?
C17 Fe1 C19 C15 -82.0(2) . . . . ?
C18 Fe1 C19 C15 -119.2(3) . . . . ?
C22 Fe1 C19 C15 169.3(2) . . . . ?
C23 Fe1 C19 C15 127.3(2) . . . . ?
C16 Fe1 C20 C21 -111.7(3) . . . . ?
C24 Fe1 C20 C21 119.1(4) . . . . ?
C17 Fe1 C20 C21 -71.7(3) . . . . ?
C19 Fe1 C20 C21 175.3(3) . . . . ?
C18 Fe1 C20 C21 -46.4(7) . . . . ?
C22 Fe1 C20 C21 37.7(2) . . . . ?
C23 Fe1 C20 C21 81.1(3) . . . . ?
C15 Fe1 C20 C21 -153.8(2) . . . . ?
C21 Fe1 C20 C24 -119.1(4) . . . . ?
C16 Fe1 C20 C24 129.2(2) . . . . ?
C17 Fe1 C20 C24 169.2(2) . . . . ?
C19 Fe1 C20 C24 56.2(4) . . . . ?
C18 Fe1 C20 C24 -165.5(5) . . . . ?
C22 Fe1 C20 C24 -81.5(3) . . . . ?
C23 Fe1 C20 C24 -38.1(2) . . . . ?
C15 Fe1 C20 C24 87.1(3) . . . . ?
C24 C20 C21 C22 -0.3(4) . . . . ?
Fe1 C20 C21 C22 -60.0(3) . . . . ?
C24 C20 C21 Fe1 59.8(3) . . . . ?
C16 Fe1 C21 C20 83.9(3) . . . . ?
C24 Fe1 C21 C20 -37.6(2) . . . . ?
C17 Fe1 C21 C20 126.4(3) . . . . ?
C19 Fe1 C21 C20 -171.2(6) . . . . ?
C18 Fe1 C21 C20 165.1(2) . . . . ?
C22 Fe1 C21 C20 -119.3(4) . . . . ?
C23 Fe1 C21 C20 -81.7(3) . . . . ?
C15 Fe1 C21 C20 51.8(4) . . . . ?
C16 Fe1 C21 C22 -156.8(2) . . . . ?
C20 Fe1 C21 C22 119.3(4) . . . . ?
C24 Fe1 C21 C22 81.7(3) . . . . ?
C17 Fe1 C21 C22 -114.4(3) . . . . ?
C19 Fe1 C21 C22 -51.9(8) . . . . ?
C18 Fe1 C21 C22 -75.7(3) . . . . ?
C23 Fe1 C21 C22 37.6(2) . . . . ?
C15 Fe1 C21 C22 171.1(3) . . . . ?
C20 C21 C22 C23 0.0(4) . . . . ?
Fe1 C21 C22 C23 -59.7(3) . . . . ?
C20 C21 C22 Fe1 59.7(3) . . . . ?
C21 Fe1 C22 C23 118.8(4) . . . . ?
C16 Fe1 C22 C23 164.6(3) . . . . ?
C20 Fe1 C22 C23 81.2(3) . . . . ?
C24 Fe1 C22 C23 37.7(2) . . . . ?
C17 Fe1 C22 C23 -159.2(2) . . . . ?
C19 Fe1 C22 C23 -75.4(3) . . . . ?
C18 Fe1 C22 C23 -116.1(2) . . . . ?
C15 Fe1 C22 C23 -39.0(9) . . . . ?
C16 Fe1 C22 C21 45.8(4) . . . . ?
C20 Fe1 C22 C21 -37.6(3) . . . . ?
C24 Fe1 C22 C21 -81.1(3) . . . . ?
C17 Fe1 C22 C21 81.9(3) . . . . ?
C19 Fe1 C22 C21 165.8(2) . . . . ?
C18 Fe1 C22 C21 125.0(3) . . . . ?
C23 Fe1 C22 C21 -118.8(4) . . . . ?
C15 Fe1 C22 C21 -157.9(7) . . . . ?
C21 C22 C23 C24 0.2(4) . . . . ?
Fe1 C22 C23 C24 -58.9(3) . . . . ?
C21 C22 C23 Fe1 59.1(3) . . . . ?
C21 Fe1 C23 C22 -38.0(2) . . . . ?
C16 Fe1 C23 C22 -146.1(6) . . . . ?
C20 Fe1 C23 C22 -81.8(3) . . . . ?
C24 Fe1 C23 C22 -119.5(3) . . . . ?
C17 Fe1 C23 C22 43.3(4) . . . . ?
C19 Fe1 C23 C22 127.1(2) . . . . ?
C18 Fe1 C23 C22 82.9(3) . . . . ?
C15 Fe1 C23 C22 170.3(2) . . . . ?
C21 Fe1 C23 C24 81.5(3) . . . . ?
C16 Fe1 C23 C24 -26.5(8) . . . . ?
C20 Fe1 C23 C24 37.7(2) . . . . ?
C17 Fe1 C23 C24 162.8(3) . . . . ?
C19 Fe1 C23 C24 -113.4(2) . . . . ?
C18 Fe1 C23 C24 -157.6(2) . . . . ?
C22 Fe1 C23 C24 119.5(3) . . . . ?
C15 Fe1 C23 C24 -70.2(3) . . . . ?
C21 C20 C24 C23 0.4(4) . . . . ?
Fe1 C20 C24 C23 60.0(3) . . . . ?
C21 C20 C24 Fe1 -59.5(3) . . . . ?
C22 C23 C24 C20 -0.4(4) . . . . ?
Fe1 C23 C24 C20 -59.7(3) . . . . ?
C22 C23 C24 Fe1 59.3(3) . . . . ?
C21 Fe1 C24 C20 37.7(2) . . . . ?
C16 Fe1 C24 C20 -68.8(3) . . . . ?
C17 Fe1 C24 C20 -32.7(7) . . . . ?
C19 Fe1 C24 C20 -154.0(2) . . . . ?
C18 Fe1 C24 C20 170.2(3) . . . . ?
C22 Fe1 C24 C20 81.6(3) . . . . ?
C23 Fe1 C24 C20 118.8(3) . . . . ?
C15 Fe1 C24 C20 -110.5(2) . . . . ?
C21 Fe1 C24 C23 -81.1(3) . . . . ?
C16 Fe1 C24 C23 172.5(2) . . . . ?
C20 Fe1 C24 C23 -118.8(3) . . . . ?
C17 Fe1 C24 C23 -151.5(5) . . . . ?
C19 Fe1 C24 C23 87.3(3) . . . . ?
C18 Fe1 C24 C23 51.4(5) . . . . ?
C22 Fe1 C24 C23 -37.2(2) . . . . ?
C15 Fe1 C24 C23 130.7(2) . . . . ?
